data_7160750
loop_
_publ_author_name
'Zhang, Xiya'
'Yu, Mingming'
'Zhou, Junyu'
'Wang, Jinhua'
'Li, Shiqing'

_publ_section_title
;
 The metal-free or Lewis acid-catalyzed C5-H methylthiomethylation of
 oxindoles with DMSO.
;
_journal_issue 40
_journal_name_full 'Organic &amp; biomolecular chemistry'
_journal_page_first 9158
_journal_page_last 9163
_journal_paper_doi 10.1039/d5ob01356a
_journal_volume 23
_journal_year 2025
_chemical_formula_moiety '2(C13 H17 N O3 S)'
_chemical_formula_sum 'C26 H34 N2 O6 S2'
_chemical_formula_weight 534.67
_chemical_name_systematic ZXY-603
_space_group_crystal_system triclinic
_space_group_IT_number 2
_space_group_name_Hall '-P 1'
_space_group_name_H-M_alt 'P -1'
_atom_sites_solution_hydrogens geom
_atom_sites_solution_primary dual
_audit_creation_date 2025-03-04
_audit_creation_method
;
Olex2 1.5
(compiled 2024.02.16 svn.r378c4104 for OlexSys, GUI svn.r6928)
;
_audit_update_record
;
2025-03-04 deposited with the CCDC.	2025-09-23 downloaded from the CCDC.
;
_cell_angle_alpha 114.409(9)
_cell_angle_beta 101.026(9)
_cell_angle_gamma 93.038(10)
_cell_formula_units_Z 1
_cell_length_a 8.395(2)
_cell_length_b 9.021(3)
_cell_length_c 9.771(3)
_cell_measurement_reflns_used 2603
_cell_measurement_temperature 293.00
_cell_measurement_theta_max 27.465
_cell_measurement_theta_min 2.499
_cell_volume 654.1(3)
_computing_cell_refinement 'SAINT V8.40B (?, 2016)'
_computing_data_reduction 'SAINT V8.40B (?, 2016)'
_computing_molecular_graphics 'Olex2 1.5 (Dolomanov et al., 2009)'
_computing_publication_material 'Olex2 1.5 (Dolomanov et al., 2009)'
_computing_structure_refinement 'SHELXL 2018/3 (Sheldrick, 2015)'
_computing_structure_solution 'SHELXT 2018/2 (Sheldrick, 2018)'
_diffrn_ambient_temperature 293.00
_diffrn_measured_fraction_theta_full 0.982
_diffrn_measured_fraction_theta_max 0.975
_diffrn_measurement_device_type 'SuperNova, Single source at offset/far, Eos'
_diffrn_radiation_type MoK\a
_diffrn_radiation_wavelength 0.71073
_diffrn_reflns_av_R_equivalents 0.0391
_diffrn_reflns_av_unetI/netI 0.0557
_diffrn_reflns_Laue_measured_fraction_full 0.982
_diffrn_reflns_Laue_measured_fraction_max 0.975
_diffrn_reflns_limit_h_max 10
_diffrn_reflns_limit_h_min -10
_diffrn_reflns_limit_k_max 9
_diffrn_reflns_limit_k_min -11
_diffrn_reflns_limit_l_max 12
_diffrn_reflns_limit_l_min -11
_diffrn_reflns_number 6069
_diffrn_reflns_point_group_measured_fraction_full 0.982
_diffrn_reflns_point_group_measured_fraction_max 0.975
_diffrn_reflns_theta_full 25.242
_diffrn_reflns_theta_max 27.634
_diffrn_reflns_theta_min 2.499
_diffrn_source_current 40.0
_diffrn_source_power 1.8
_diffrn_source_voltage 45.0
_exptl_absorpt_coefficient_mu 0.247
_exptl_absorpt_correction_T_max 0.7456
_exptl_absorpt_correction_T_min 0.5227
_exptl_absorpt_correction_type psi-scan
_exptl_absorpt_process_details
;
SADABS-2016/2 (Bruker,2016/2) was used for absorption correction.
wR2(int) was 0.0797 before and 0.0522 after correction.
The Ratio of minimum to maximum transmission is 0.7010.
The \l/2 correction factor is Not present.
;
_exptl_crystal_colour 'clear orangish orange'
_exptl_crystal_colour_lustre clear
_exptl_crystal_colour_modifier orangish
_exptl_crystal_colour_primary orange
_exptl_crystal_density_diffrn 1.357
_exptl_crystal_description block
_exptl_crystal_F_000 284
_exptl_crystal_size_max 0.03
_exptl_crystal_size_mid 0.02
_exptl_crystal_size_min 0.01
_refine_diff_density_max 0.264
_refine_diff_density_min -0.333
_refine_diff_density_rms 0.046
_refine_ls_extinction_method none
_refine_ls_goodness_of_fit_ref 1.056
_refine_ls_hydrogen_treatment constr
_refine_ls_matrix_type full
_refine_ls_number_parameters 167
_refine_ls_number_reflns 2972
_refine_ls_number_restraints 0
_refine_ls_restrained_S_all 1.056
_refine_ls_R_factor_all 0.0693
_refine_ls_R_factor_gt 0.0473
_refine_ls_shift/su_max 0.000
_refine_ls_shift/su_mean 0.000
_refine_ls_structure_factor_coef Fsqd
_refine_ls_weighting_details 'w=1/[\s^2^(Fo^2^)+(0.0386P)^2^+0.3095P] where P=(Fo^2^+2Fc^2^)/3'
_refine_ls_weighting_scheme calc
_refine_ls_wR_factor_gt 0.1102
_refine_ls_wR_factor_ref 0.1269
_reflns_Friedel_coverage 0.000
_reflns_number_gt 2215
_reflns_number_total 2972
_reflns_threshold_expression 'I > 2\s(I)'
_cod_data_source_file d5ob01356a2.cif
_cod_data_source_block 250302lu_lgpz2506831_zcs_0m
_cod_depositor_comments 'Adding full bibliography for 7160749--7160750.cif.'
_cod_database_code 7160750
_shelx_shelxl_version_number 2018/3
_shelx_space_group_comment
;
The symmetry employed for this shelxl refinement is uniquely defined
by the following loop, which should always be used as a source of
symmetry information in preference to the above space-group names.
They are only intended as comments.
;
_shelx_estimated_absorpt_t_max 0.998
_shelx_estimated_absorpt_t_min 0.993
_olex2_refinement_description
;
1. Fixed Uiso
 At 1.2 times of:
  All C(H) groups, All C(H,H) groups
 At 1.5 times of:
  All C(H,H,H) groups
2.a Secondary CH2 refined with riding coordinates:
 C12(H12A,H12B)
2.b Aromatic/amide H refined with riding coordinates:
 C7(H7), C10(H10), C9(H9)
2.c Idealised Me refined as rotating group:
 C1(H1A,H1B,H1C), C5(H5A,H5B,H5C), C4(H4A,H4B,H4C), C13(H13A,H13B,H13C)
;
_olex2_submission_original_sample_id ZXY-603
_olex2_submission_special_instructions 'No special instructions were received'

loop_
_space_group_symop_operation_xyz
'x, y, z'
'-x, -y, -z'

loop_
_atom_site_label
_atom_site_type_symbol
_atom_site_fract_x
_atom_site_fract_y
_atom_site_fract_z
_atom_site_U_iso_or_equiv
_atom_site_adp_type
_atom_site_occupancy
_atom_site_site_symmetry_order
_atom_site_calc_flag
_atom_site_refinement_flags_posn
_atom_site_refinement_flags_adp
_atom_site_refinement_flags_occupancy
_atom_site_disorder_assembly
_atom_site_disorder_group
S1 S 0.11016(6) 0.98457(7) 0.76311(6) 0.04506(19) Uani 1 1 d . . . . .
O1 O 0.4623(2) 0.31905(19) 0.09974(19) 0.0531(4) Uani 1 1 d . . . . .
O2 O 0.0206(2) 0.8302(2) 0.6476(2) 0.0657(5) Uani 1 1 d . . . . .
N1 N 0.5700(2) 0.5431(2) 0.3310(2) 0.0385(4) Uani 1 1 d . . . . .
O3 O 0.0177(2) 1.1152(2) 0.8283(2) 0.0676(6) Uani 1 1 d . . . . .
C7 C 0.2683(2) 0.8059(3) 0.4452(2) 0.0370(5) Uani 1 1 d . . . . .
H7 H 0.161238 0.809312 0.400260 0.044 Uiso 1 1 calc R U . . .
C10 C 0.5937(2) 0.7988(3) 0.5770(2) 0.0398(5) Uani 1 1 d . . . . .
H10 H 0.701991 0.796860 0.620055 0.048 Uiso 1 1 calc R U . . .
C11 C 0.5133(2) 0.6813(2) 0.4333(2) 0.0347(4) Uani 1 1 d . . . . .
C3 C 0.2967(2) 0.5375(3) 0.2102(2) 0.0381(5) Uani 1 1 d . . . . .
C8 C 0.3458(2) 0.9257(2) 0.5930(2) 0.0368(5) Uani 1 1 d . . . . .
C9 C 0.5068(3) 0.9213(3) 0.6562(2) 0.0410(5) Uani 1 1 d . . . . .
H9 H 0.558356 1.002128 0.753985 0.049 Uiso 1 1 calc R U . . .
C6 C 0.3515(2) 0.6828(2) 0.3665(2) 0.0340(4) Uani 1 1 d . . . . .
C2 C 0.4489(3) 0.4492(3) 0.2029(2) 0.0397(5) Uani 1 1 d . . . . .
C1 C 0.7326(3) 0.4989(3) 0.3591(3) 0.0489(6) Uani 1 1 d . . . . .
H1A H 0.811534 0.597024 0.415190 0.073 Uiso 1 1 calc R U . . .
H1B H 0.758468 0.433845 0.262161 0.073 Uiso 1 1 calc R U . . .
H1C H 0.735316 0.436468 0.418558 0.073 Uiso 1 1 calc R U . . .
C5 C 0.2660(3) 0.5883(3) 0.0769(3) 0.0545(6) Uani 1 1 d . . . . .
H5A H 0.176546 0.650973 0.084296 0.082 Uiso 1 1 calc R U . . .
H5B H 0.239367 0.491607 -0.019906 0.082 Uiso 1 1 calc R U . . .
H5C H 0.363060 0.654069 0.082738 0.082 Uiso 1 1 calc R U . . .
C4 C 0.1473(3) 0.4261(3) 0.1997(3) 0.0511(6) Uani 1 1 d . . . . .
H4A H 0.169645 0.393699 0.282727 0.077 Uiso 1 1 calc R U . . .
H4B H 0.123573 0.329933 0.102586 0.077 Uiso 1 1 calc R U . . .
H4C H 0.054566 0.484419 0.207220 0.077 Uiso 1 1 calc R U . . .
C12 C 0.2526(3) 1.0562(3) 0.6819(3) 0.0444(5) Uani 1 1 d . . . . .
H12A H 0.193601 1.098378 0.613451 0.053 Uiso 1 1 calc R U . . .
H12B H 0.330268 1.146683 0.764587 0.053 Uiso 1 1 calc R U . . .
C13 C 0.2298(3) 0.9538(3) 0.9138(3) 0.0543(6) Uani 1 1 d . . . . .
H13A H 0.159564 0.915237 0.962789 0.081 Uiso 1 1 calc R U . . .
H13B H 0.295986 1.055747 0.988169 0.081 Uiso 1 1 calc R U . . .
H13C H 0.299590 0.873494 0.873221 0.081 Uiso 1 1 calc R U . . .

loop_
_atom_site_aniso_label
_atom_site_aniso_U_11
_atom_site_aniso_U_22
_atom_site_aniso_U_33
_atom_site_aniso_U_23
_atom_site_aniso_U_13
_atom_site_aniso_U_12
S1 0.0358(3) 0.0477(3) 0.0391(3) 0.0059(2) 0.0097(2) 0.0085(2)
O1 0.0521(9) 0.0440(9) 0.0505(9) 0.0051(8) 0.0191(8) 0.0082(7)
O2 0.0478(9) 0.0667(12) 0.0541(10) 0.0004(9) 0.0135(8) -0.0133(9)
N1 0.0334(8) 0.0377(10) 0.0418(9) 0.0132(8) 0.0117(7) 0.0077(7)
O3 0.0602(11) 0.0800(13) 0.0541(10) 0.0144(10) 0.0205(9) 0.0395(10)
C7 0.0335(10) 0.0417(12) 0.0374(10) 0.0181(9) 0.0092(8) 0.0080(8)
C10 0.0305(10) 0.0435(12) 0.0418(11) 0.0171(10) 0.0040(9) 0.0028(9)
C11 0.0336(10) 0.0347(11) 0.0387(10) 0.0169(9) 0.0125(8) 0.0052(8)
C3 0.0343(10) 0.0435(12) 0.0323(10) 0.0120(9) 0.0090(8) 0.0040(9)
C8 0.0406(11) 0.0305(10) 0.0402(11) 0.0144(9) 0.0134(9) 0.0050(8)
C9 0.0395(11) 0.0385(12) 0.0364(11) 0.0103(9) 0.0050(9) -0.0020(9)
C6 0.0316(9) 0.0383(11) 0.0326(10) 0.0154(9) 0.0089(8) 0.0031(8)
C2 0.0401(11) 0.0406(12) 0.0386(11) 0.0150(10) 0.0147(9) 0.0051(9)
C1 0.0392(11) 0.0530(14) 0.0525(13) 0.0189(11) 0.0131(10) 0.0154(10)
C5 0.0641(15) 0.0652(16) 0.0354(12) 0.0217(12) 0.0126(11) 0.0157(13)
C4 0.0397(12) 0.0514(14) 0.0458(12) 0.0062(11) 0.0108(10) -0.0051(10)
C12 0.0486(12) 0.0356(11) 0.0457(12) 0.0132(10) 0.0126(10) 0.0088(9)
C13 0.0579(14) 0.0533(15) 0.0524(14) 0.0215(12) 0.0160(12) 0.0128(12)

loop_
_atom_type_symbol
_atom_type_description
_atom_type_scat_dispersion_real
_atom_type_scat_dispersion_imag
_atom_type_scat_source
C C 0.0033 0.0016 'International Tables Vol C Tables 4.2.6.8 and 6.1.1.4'
H H 0.0000 0.0000 'International Tables Vol C Tables 4.2.6.8 and 6.1.1.4'
N N 0.0061 0.0033 'International Tables Vol C Tables 4.2.6.8 and 6.1.1.4'
O O 0.0106 0.0060 'International Tables Vol C Tables 4.2.6.8 and 6.1.1.4'
S S 0.1246 0.1234 'International Tables Vol C Tables 4.2.6.8 and 6.1.1.4'

loop_
_geom_angle_atom_site_label_1
_geom_angle_atom_site_label_2
_geom_angle_atom_site_label_3
_geom_angle
_geom_angle_site_symmetry_1
_geom_angle_site_symmetry_3
_geom_angle_publ_flag
O2 S1 O3 117.46(12) . . ?
O2 S1 C12 108.32(11) . . ?
O2 S1 C13 109.17(13) . . ?
O3 S1 C12 107.40(12) . . ?
O3 S1 C13 108.36(12) . . ?
C13 S1 C12 105.47(12) . . ?
C11 N1 C1 125.37(18) . . ?
C2 N1 C11 111.36(17) . . ?
C2 N1 C1 123.19(18) . . ?
C8 C7 H7 120.2 . . ?
C6 C7 H7 120.2 . . ?
C6 C7 C8 119.58(18) . . ?
C11 C10 H10 121.3 . . ?
C11 C10 C9 117.43(19) . . ?
C9 C10 H10 121.3 . . ?
C10 C11 N1 129.14(19) . . ?
C10 C11 C6 122.12(18) . . ?
C6 C11 N1 108.73(17) . . ?
C6 C3 C2 101.43(16) . . ?
C6 C3 C5 112.75(19) . . ?
C6 C3 C4 112.35(17) . . ?
C5 C3 C2 108.32(18) . . ?
C4 C3 C2 110.86(19) . . ?
C4 C3 C5 110.71(19) . . ?
C7 C8 C12 119.63(19) . . ?
C9 C8 C7 119.39(18) . . ?
C9 C8 C12 120.98(19) . . ?
C10 C9 H9 119.1 . . ?
C8 C9 C10 121.76(19) . . ?
C8 C9 H9 119.1 . . ?
C7 C6 C11 119.69(18) . . ?
C7 C6 C3 130.53(18) . . ?
C11 C6 C3 109.77(17) . . ?
O1 C2 N1 125.0(2) . . ?
O1 C2 C3 126.5(2) . . ?
N1 C2 C3 108.47(17) . . ?
N1 C1 H1A 109.5 . . ?
N1 C1 H1B 109.5 . . ?
N1 C1 H1C 109.5 . . ?
H1A C1 H1B 109.5 . . ?
H1A C1 H1C 109.5 . . ?
H1B C1 H1C 109.5 . . ?
C3 C5 H5A 109.5 . . ?
C3 C5 H5B 109.5 . . ?
C3 C5 H5C 109.5 . . ?
H5A C5 H5B 109.5 . . ?
H5A C5 H5C 109.5 . . ?
H5B C5 H5C 109.5 . . ?
C3 C4 H4A 109.5 . . ?
C3 C4 H4B 109.5 . . ?
C3 C4 H4C 109.5 . . ?
H4A C4 H4B 109.5 . . ?
H4A C4 H4C 109.5 . . ?
H4B C4 H4C 109.5 . . ?
S1 C12 H12A 108.8 . . ?
S1 C12 H12B 108.8 . . ?
C8 C12 S1 113.59(16) . . ?
C8 C12 H12A 108.8 . . ?
C8 C12 H12B 108.8 . . ?
H12A C12 H12B 107.7 . . ?
S1 C13 H13A 109.5 . . ?
S1 C13 H13B 109.5 . . ?
S1 C13 H13C 109.5 . . ?
H13A C13 H13B 109.5 . . ?
H13A C13 H13C 109.5 . . ?
H13B C13 H13C 109.5 . . ?

loop_
_geom_bond_atom_site_label_1
_geom_bond_atom_site_label_2
_geom_bond_distance
_geom_bond_site_symmetry_2
_geom_bond_publ_flag
S1 O2 1.4299(17) . ?
S1 O3 1.4362(17) . ?
S1 C12 1.783(2) . ?
S1 C13 1.748(3) . ?
O1 C2 1.219(2) . ?
N1 C11 1.413(2) . ?
N1 C2 1.365(3) . ?
N1 C1 1.450(3) . ?
C7 H7 0.9300 . ?
C7 C8 1.398(3) . ?
C7 C6 1.376(3) . ?
C10 H10 0.9300 . ?
C10 C11 1.372(3) . ?
C10 C9 1.395(3) . ?
C11 C6 1.393(3) . ?
C3 C6 1.508(3) . ?
C3 C2 1.539(3) . ?
C3 C5 1.534(3) . ?
C3 C4 1.525(3) . ?
C8 C9 1.384(3) . ?
C8 C12 1.505(3) . ?
C9 H9 0.9300 . ?
C1 H1A 0.9600 . ?
C1 H1B 0.9600 . ?
C1 H1C 0.9600 . ?
C5 H5A 0.9600 . ?
C5 H5B 0.9600 . ?
C5 H5C 0.9600 . ?
C4 H4A 0.9600 . ?
C4 H4B 0.9600 . ?
C4 H4C 0.9600 . ?
C12 H12A 0.9700 . ?
C12 H12B 0.9700 . ?
C13 H13A 0.9600 . ?
C13 H13B 0.9600 . ?
C13 H13C 0.9600 . ?

loop_
_geom_torsion_atom_site_label_1
_geom_torsion_atom_site_label_2
_geom_torsion_atom_site_label_3
_geom_torsion_atom_site_label_4
_geom_torsion
_geom_torsion_site_symmetry_1
_geom_torsion_site_symmetry_2
_geom_torsion_site_symmetry_3
_geom_torsion_site_symmetry_4
_geom_torsion_publ_flag
O2 S1 C12 C8 -45.7(2) . . . . ?
N1 C11 C6 C7 179.54(18) . . . . ?
N1 C11 C6 C3 -0.1(2) . . . . ?
O3 S1 C12 C8 -173.47(16) . . . . ?
C7 C8 C9 C10 -0.9(3) . . . . ?
C7 C8 C12 S1 76.3(2) . . . . ?
C10 C11 C6 C7 0.5(3) . . . . ?
C10 C11 C6 C3 -179.19(19) . . . . ?
C11 N1 C2 O1 -176.3(2) . . . . ?
C11 N1 C2 C3 4.9(2) . . . . ?
C11 C10 C9 C8 -0.3(3) . . . . ?
C8 C7 C6 C11 -1.6(3) . . . . ?
C8 C7 C6 C3 177.9(2) . . . . ?
C9 C10 C11 N1 -178.4(2) . . . . ?
C9 C10 C11 C6 0.5(3) . . . . ?
C9 C8 C12 S1 -102.9(2) . . . . ?
C6 C7 C8 C9 1.8(3) . . . . ?
C6 C7 C8 C12 -177.42(19) . . . . ?
C6 C3 C2 O1 176.7(2) . . . . ?
C6 C3 C2 N1 -4.6(2) . . . . ?
C2 N1 C11 C10 175.9(2) . . . . ?
C2 N1 C11 C6 -3.1(2) . . . . ?
C2 C3 C6 C7 -176.8(2) . . . . ?
C2 C3 C6 C11 2.8(2) . . . . ?
C1 N1 C11 C10 -1.0(4) . . . . ?
C1 N1 C11 C6 -180.0(2) . . . . ?
C1 N1 C2 O1 0.7(4) . . . . ?
C1 N1 C2 C3 -178.1(2) . . . . ?
C5 C3 C6 C7 67.5(3) . . . . ?
C5 C3 C6 C11 -112.8(2) . . . . ?
C5 C3 C2 O1 -64.5(3) . . . . ?
C5 C3 C2 N1 114.3(2) . . . . ?
C4 C3 C6 C7 -58.4(3) . . . . ?
C4 C3 C6 C11 121.2(2) . . . . ?
C4 C3 C2 O1 57.2(3) . . . . ?
C4 C3 C2 N1 -124.07(19) . . . . ?
C12 C8 C9 C10 178.4(2) . . . . ?
C13 S1 C12 C8 71.11(19) . . . . ?
